data_1510698
loop_
_publ_author_name
'Rundqvist, S.'

_publ_section_title
;
 Some investigations of the ternary system Fe-P-B. Some features of the
 systems Cr-P-B, Mn-P-B, Co-P-B and Ni-P-B
;
_journal_name_full 'Acta Chemica Scandinavica (1-27,1973-42,1988)'
_journal_page_first 1
_journal_page_last 19
_journal_paper_doi 10.3891/acta.chem.scand.16-0001
_journal_volume 16
_journal_year 1962
_chemical_formula_sum 'B2 Fe5 P'
_chemical_name_systematic 'Fe5 B2 P'
_space_group_IT_number 140
_symmetry_space_group_name_Hall '-I 4 2c'
_symmetry_space_group_name_H-M 'I 4/m c m'
_cell_angle_alpha 90
_cell_angle_beta 90
_cell_angle_gamma 90
_cell_formula_units_Z 4
_cell_length_a 5.482
_cell_length_b 5.482
_cell_length_c 10.332
_cell_volume 310.501
_citation_journal_id_ASTM ACSAA4
_cod_data_source_file boron_183.cif
_cod_data_source_block B2Fe5P1
_cod_original_cell_volume 310.5006
_cod_original_formula_sum 'B2 Fe5 P1'
_cod_database_code 1510698

loop_
_symmetry_equiv_pos_as_xyz
x,y,z
-y,x,z
-x,-y,z
y,-x,z
x,-y,-z+1/2
y,x,-z+1/2
-x,y,-z+1/2
-y,-x,-z+1/2
-x,-y,-z
y,-x,-z
x,y,-z
-y,x,-z
-x,y,z-1/2
-y,-x,z-1/2
x,-y,z-1/2
y,x,z-1/2
x+1/2,y+1/2,z+1/2
-y+1/2,x+1/2,z+1/2
-x+1/2,-y+1/2,z+1/2
y+1/2,-x+1/2,z+1/2
x+1/2,-y+1/2,-z+1
y+1/2,x+1/2,-z+1
-x+1/2,y+1/2,-z+1
-y+1/2,-x+1/2,-z+1
-x+1/2,-y+1/2,-z+1/2
y+1/2,-x+1/2,-z+1/2
x+1/2,y+1/2,-z+1/2
-y+1/2,x+1/2,-z+1/2
-x+1/2,y+1/2,z
-y+1/2,-x+1/2,z
x+1/2,-y+1/2,z
y+1/2,x+1/2,z

loop_
_atom_site_label
_atom_site_type_symbol
_atom_site_fract_x
_atom_site_fract_y
_atom_site_fract_z
_atom_site_occupancy
_atom_site_U_iso_or_equiv
B1 B 0.375 0.875 0 1 0.0
P1 P 0 0 0.25 1 0.0
Fe1 Fe 0 0 0 1 0.0
Fe2 Fe 0.169 0.669 0.14 1 0.0
